data_2310657
loop_
_publ_author_name
'Roth, R.S.'
'Wadsley, A.D.'

_publ_section_title
;
 Mixed oxides of titanium and niobium: the crystal structure of Ti Nb24
 O62 (Ti O2.12 Nb2 O5)
;
_journal_name_full 'Acta Crystallographica (1,1948-23,1967)'
_journal_page_first 724
_journal_page_last 730
_journal_volume 18
_journal_year 1965
_chemical_formula_sum 'Nb24 O62 Ti'
_chemical_name_systematic 'Ti Nb24 O62'
_space_group_IT_number 5
_symmetry_space_group_name_Hall 'C 2y'
_symmetry_space_group_name_H-M 'C 1 2 1'
_cell_angle_alpha 90
_cell_angle_beta 94.9
_cell_angle_gamma 90
_cell_formula_units_Z 2
_cell_length_a 29.78
_cell_length_b 3.821
_cell_length_c 21.12
_cell_volume 2394.449
_citation_journal_id_ASTM ACCRA9
_cod_data_source_file Roth_ACCRA9_1965_1883.cif
_cod_data_source_block Nb24O62Ti1
_cod_original_formula_sum 'Nb24 O62 Ti1'
_cod_database_code 2310657

loop_
_symmetry_equiv_pos_as_xyz
x,y,z
-x,y,-z
x+1/2,y+1/2,z
-x+1/2,y+1/2,-z

loop_
_atom_site_label
_atom_site_type_symbol
_atom_site_fract_x
_atom_site_fract_y
_atom_site_fract_z
_atom_site_occupancy
_atom_site_U_iso_or_equiv
O6 O-2 0.23 0 0.149 1 0.0
Ti4 Ti+4 0.3684 0 0.1128 0.04 0.0
O26 O-2 0.265 0 0.751 1 0.0
O17 O-2 0.476 0 0.442 1 0.0
O12 O-2 0.068 0 0.281 1 0.0
O15 O-2 0.338 0 0.378 1 0.0
O18 O-2 0.264 0 0.443 1 0.0
Ti1 Ti+4 0 0.25 0 0.04 0.0
O11 O-2 0.288 0 0.263 1 0.0
O5 O-2 0.44 0 0.132 1 0.0
O9 O-2 0.15 0 0.227 1 0.0
O27 O-2 0.433 0 0.826 1 0.0
Nb8 Nb+5 0.3466 0 0.2874 0.96 0.0
O2 O-2 0.178 0 0.033 1 0.0
O14 O-2 0.207 0 0.324 1 0.0
Ti7 Ti+4 0.2192 0 0.2378 0.04 0.0
O4 O-2 0.107 0 0.101 1 0.0
Nb11 Nb+5 0.1954 0 0.4125 0.96 0.0
Ti10 Ti+4 0.0687 0 0.3626 0.04 0.0
O31 O-2 0.042 0 0.982 1 0.0
O23 O-2 0.449 0 0.615 1 0.0
O29 O-2 0.483 0 0.934 1 0.0
O1 O-2 0.377 0 0.016 1 0.0
Ti9 Ti+4 0.4754 0 0.3381 0.04 0.0
O8 O-2 0.364 0 0.195 1 0.0
O13 O-2 0.416 0 0.315 1 0.0
Nb5 Nb+5 0.4978 0 0.163 0.96 0.0
Nb9 Nb+5 0.4754 0 0.3381 0.96 0.0
O30 O-2 0.253 0 0.97 1 0.0
Nb10 Nb+5 0.0687 0 0.3626 0.96 0.0
Nb12 Nb+5 0.3218 0 0.462 0.96 0.0
O16 O-2 0.127 0 0.395 1 0.0
O7 O-2 0.012 0 0.151 1 0.0
Nb1 Nb+5 0 0.25 0 0.96 0.0
O24 O-2 0.008 0 0.661 1 0.0
O25 O-2 0.139 0 0.729 1 0.0
Ti11 Ti+4 0.1954 0 0.4125 0.04 0.0
O19 O-2 0.038 0 0.46 1 0.0
O10 O-2 0.498 0 0.249 1 0.0
O20 O-2 0.392 0 0.485 1 0.0
O21 O-2 0.187 0 0.51 1 0.0
O22 O-2 0.314 0 0.559 1 0.0
Ti2 Ti+4 0.1144 0 0.013 0.04 0.0
Ti13 Ti+4 0.4479 0 0.5146 0.04 0.0
Nb13 Nb+5 0.4479 0 0.5146 0.96 0.0
Ti8 Ti+4 0.3466 0 0.2874 0.04 0.0
Ti6 Ti+4 0.0911 0 0.1882 0.04 0.0
Nb3 Nb+5 0.2411 0 0.0629 0.96 0.0
Nb4 Nb+5 0.3684 0 0.1128 0.96 0.0
Nb7 Nb+5 0.2192 0 0.2378 0.96 0.0
O3 O-2 0.312 0 0.091 1 0.0
Nb6 Nb+5 0.0911 0 0.1882 0.96 0.0
Nb2 Nb+5 0.1144 0 0.013 0.96 0.0
Ti12 Ti+4 0.3218 0 0.462 0.04 0.0
Ti5 Ti+4 0.4978 0 0.163 0.04 0.0
Ti3 Ti+4 0.2411 0 0.0629 0.04 0.0
O28 O-2 0.122 0 0.915 1 0.0
